data_2241407
loop_
_publ_author_name
'Tiritiris, Ioannis'
'Kantlehner, Willi'

_publ_section_title
;
 Crystal structure of
 <i>N</i>-[3-(dimethylamino)propyl]-<i>N</i>',<i>N</i>',<i>N</i>'',<i>N</i>''-tetramethyl-<i>N</i>-(<i>N</i>,<i>N</i>,<i>N</i>',<i>N</i>'-tetramethylformamidiniumyl)guanidinium
 bis(tetraphenylborate)
;
_journal_coeditor_code NR2062
_journal_issue 12
_journal_name_full 'Acta Crystallographica Section E'
_journal_page_first o1045
_journal_page_last o1046
_journal_paper_doi 10.1107/S2056989015023336
_journal_volume 71
_journal_year 2015
_chemical_formula_iupac 'C15 H36 N6 2+, 2C24 H20 B -'
_chemical_formula_moiety 'C15 H36 N6 2+, 2(C24 H20 B -)'
_chemical_formula_sum 'C63 H76 B2 N6'
_chemical_formula_weight 938.92
_chemical_name_systematic
'<i>N</i>-[3-(Dimethylamino)propyl]-<i>N</i>',<i>N</i>',<i>N</i>'',<i>N</i>''-tetramethyl-<i>N</i>-(<i>N</i>,<i>N</i>,<i>N</i>',<i>N</i>'-tetramethylformamidiniumyl)guanidinium bis(tetraphenylborate)'
_space_group_crystal_system monoclinic
_space_group_IT_number 9
_space_group_name_Hall 'C -2yc'
_space_group_name_H-M_alt 'C 1 c 1'
_symmetry_space_group_name_Hall 'C -2yc'
_symmetry_space_group_name_H-M 'C 1 c 1'
_atom_sites_solution_hydrogens geom
_atom_sites_solution_primary direct
_atom_sites_solution_secondary difmap
_audit_creation_method SHELXL-2014/7
_cell_angle_alpha 90.00
_cell_angle_beta 98.7520(10)
_cell_angle_gamma 90.00
_cell_formula_units_Z 4
_cell_length_a 17.1964(5)
_cell_length_b 17.6641(7)
_cell_length_c 17.4751(6)
_cell_measurement_reflns_used 6372
_cell_measurement_temperature 100(2)
_cell_measurement_theta_max 28.28
_cell_measurement_theta_min 0.41
_cell_volume 5246.4(3)
_computing_cell_refinement
;
DENZO-SMN (Otwinowski & Minor, 1997)
;
_computing_data_collection
;
COLLECT (Hooft, 2004)
;
_computing_data_reduction
;
DENZO-SMN (Otwinowski & Minor, 1997)
;
_computing_molecular_graphics
;
DIAMOND (Brandenburg & Putz, 2005)
;
_computing_publication_material
;
SHELXL2014 (Sheldrick, 2015)
;
_computing_structure_refinement
;
SHELXL2014 (Sheldrick, 2015)
;
_computing_structure_solution
;
SHELXS97 (Sheldrick, 2008)
;
_diffrn_ambient_temperature 100(2)
_diffrn_measured_fraction_theta_full 0.992
_diffrn_measured_fraction_theta_max 0.990
_diffrn_measurement_device_type 'Bruker--Nonius KappaCCD'
_diffrn_measurement_method '\w scans'
_diffrn_radiation_monochromator graphite
_diffrn_radiation_type MoK\a
_diffrn_radiation_wavelength 0.71073
_diffrn_reflns_av_R_equivalents 0.0403
_diffrn_reflns_av_sigmaI/netI 0.0112
_diffrn_reflns_limit_h_max 22
_diffrn_reflns_limit_h_min -22
_diffrn_reflns_limit_k_max 23
_diffrn_reflns_limit_k_min -22
_diffrn_reflns_limit_l_max 23
_diffrn_reflns_limit_l_min -23
_diffrn_reflns_number 11667
_diffrn_reflns_theta_full 25.24
_diffrn_reflns_theta_max 28.17
_diffrn_reflns_theta_min 3.03
_diffrn_standards_decay_% 0
_diffrn_standards_interval_count 0
_diffrn_standards_number 0
_exptl_absorpt_coefficient_mu 0.069
_exptl_absorpt_correction_type none
_exptl_crystal_colour colorless
_exptl_crystal_density_diffrn 1.189
_exptl_crystal_density_method 'not measured'
_exptl_crystal_description block
_exptl_crystal_F_000 2024
_exptl_crystal_size_max 0.22
_exptl_crystal_size_mid 0.18
_exptl_crystal_size_min 0.15
_refine_diff_density_max 0.214
_refine_diff_density_min -0.199
_refine_ls_abs_structure_details
;
Flack <i>x</i> determined using 4294 quotients
[(<i>I</i>^+^)-(<i>I</i>^-^)]/[(<i>I</i>^+^)+(<i>I</i>^-^)]
(Parsons <i>et al.</i>,  2013)
;
_refine_ls_abs_structure_Flack -0.8(8)
_refine_ls_extinction_coef 0.0028(4)
_refine_ls_extinction_expression Fc^*^=kFc[1+0.001xFc^2^\l^3^/sin(2\q)]^-1/4^
_refine_ls_extinction_method
;
SHELXL2014 (Sheldrick, 2015)
;
_refine_ls_goodness_of_fit_ref 1.056
_refine_ls_hydrogen_treatment constr
_refine_ls_matrix_type full
_refine_ls_number_parameters 651
_refine_ls_number_reflns 11660
_refine_ls_number_restraints 2
_refine_ls_restrained_S_all 1.056
_refine_ls_R_factor_all 0.0474
_refine_ls_R_factor_gt 0.0381
_refine_ls_shift/su_max 0.000
_refine_ls_shift/su_mean 0.000
_refine_ls_structure_factor_coef Fsqd
_refine_ls_weighting_details 'w=1/[\s^2^(Fo^2^)+(0.0318P)^2^+3.2124P] where P=(Fo^2^+2Fc^2^)/3'
_refine_ls_weighting_scheme calc
_refine_ls_wR_factor_gt 0.0822
_refine_ls_wR_factor_ref 0.0872
_reflns_number_gt 10531
_reflns_number_total 11660
_reflns_threshold_expression >2sigma(I)
_cod_data_source_file nr2062sup1.cif
_cod_data_source_block I
_cod_database_code 2241407
_shelx_space_group_comment
;
The symmetry employed for this shelxl refinement is uniquely defined
by the following loop, which should always be used as a source of
symmetry information in preference to the above space-group names.
They are only intended as comments.
;

loop_
_symmetry_equiv_pos_as_xyz
'x, y, z'
'x, -y, z+1/2'
'x+1/2, y+1/2, z'
'x+1/2, -y+1/2, z+1/2'

loop_
_atom_site_type_symbol
_atom_site_label
_atom_site_fract_x
_atom_site_fract_y
_atom_site_fract_z
_atom_site_U_iso_or_equiv
_atom_site_adp_type
_atom_site_calc_flag
_atom_site_occupancy
N N1 0.54916(10) 0.40299(10) 0.24976(10) 0.0140(4) Uani d 1
N N2 0.45346(11) 0.34306(10) 0.30784(11) 0.0159(4) Uani d 1
N N3 0.45873(11) 0.21150(10) 0.19896(11) 0.0166(4) Uani d 1
N N4 0.53339(11) 0.14313(11) 0.29688(11) 0.0188(4) Uani d 1
N N5 0.56111(10) 0.27259(10) 0.27842(10) 0.0126(3) Uani d 1
N N6 0.65631(11) 0.24425(11) 0.12663(11) 0.0174(4) Uani d 1
C C1 0.52041(12) 0.34173(12) 0.27826(12) 0.0134(4) Uani d 1
C C2 0.43782(14) 0.29283(14) 0.37052(14) 0.0216(5) Uani d 1
H H2A 0.4096 0.2478 0.3484 0.032 Uiso calc 1
H H2B 0.4057 0.3196 0.4036 0.032 Uiso calc 1
H H2C 0.4877 0.2775 0.4014 0.032 Uiso calc 1
C C3 0.38691(14) 0.39186(14) 0.27671(15) 0.0241(5) Uani d 1
H H3A 0.3968 0.4146 0.2280 0.036 Uiso calc 1
H H3B 0.3808 0.4320 0.3141 0.036 Uiso calc 1
H H3C 0.3387 0.3616 0.2673 0.036 Uiso calc 1
C C4 0.52999(14) 0.47987(12) 0.27348(14) 0.0203(5) Uani d 1
H H4A 0.4923 0.5032 0.2325 0.030 Uiso calc 1
H H4B 0.5781 0.5104 0.2824 0.030 Uiso calc 1
H H4C 0.5068 0.4772 0.3213 0.030 Uiso calc 1
C C5 0.60081(13) 0.40206(13) 0.19034(13) 0.0177(4) Uani d 1
H H5A 0.6084 0.3497 0.1744 0.027 Uiso calc 1
H H5B 0.6518 0.4242 0.2114 0.027 Uiso calc 1
H H5C 0.5767 0.4316 0.1455 0.027 Uiso calc 1
C C6 0.51696(12) 0.20783(12) 0.25854(12) 0.0141(4) Uani d 1
C C7 0.38500(15) 0.16881(15) 0.19791(15) 0.0257(5) Uani d 1
H H7A 0.3841 0.1458 0.2488 0.038 Uiso calc 1
H H7B 0.3817 0.1290 0.1585 0.038 Uiso calc 1
H H7C 0.3401 0.2032 0.1858 0.038 Uiso calc 1
C C8 0.46021(14) 0.26164(14) 0.13219(13) 0.0197(5) Uani d 1
H H8A 0.4312 0.3082 0.1394 0.030 Uiso calc 1
H H8B 0.4356 0.2360 0.0849 0.030 Uiso calc 1
H H8C 0.5148 0.2742 0.1277 0.030 Uiso calc 1
C C9 0.56851(15) 0.13745(14) 0.37887(14) 0.0242(5) Uani d 1
H H9A 0.6212 0.1153 0.3828 0.036 Uiso calc 1
H H9B 0.5354 0.1052 0.4063 0.036 Uiso calc 1
H H9C 0.5723 0.1880 0.4021 0.036 Uiso calc 1
C C10 0.51657(17) 0.06897(13) 0.25923(16) 0.0285(6) Uani d 1
H H10A 0.4707 0.0462 0.2773 0.043 Uiso calc 1
H H10B 0.5622 0.0356 0.2724 0.043 Uiso calc 1
H H10C 0.5057 0.0758 0.2030 0.043 Uiso calc 1
C C11 0.64786(12) 0.27091(13) 0.30879(13) 0.0150(4) Uani d 1
H H11A 0.6544 0.2568 0.3642 0.018 Uiso calc 1
H H11B 0.6686 0.3229 0.3058 0.018 Uiso calc 1
C C12 0.69866(13) 0.21784(13) 0.26843(13) 0.0188(5) Uani d 1
H H12A 0.6704 0.1691 0.2591 0.023 Uiso calc 1
H H12B 0.7478 0.2077 0.3045 0.023 Uiso calc 1
C C13 0.72112(13) 0.24477(13) 0.19158(13) 0.0186(4) Uani d 1
H H13A 0.7421 0.2969 0.1984 0.022 Uiso calc 1
H H13B 0.7639 0.2120 0.1783 0.022 Uiso calc 1
C C14 0.68101(15) 0.28608(14) 0.06149(14) 0.0227(5) Uani d 1
H H14A 0.7288 0.2630 0.0476 0.034 Uiso calc 1
H H14B 0.6917 0.3389 0.0766 0.034 Uiso calc 1
H H14C 0.6390 0.2842 0.0169 0.034 Uiso calc 1
C C15 0.63482(15) 0.16667(14) 0.10226(15) 0.0250(5) Uani d 1
H H15A 0.6812 0.1403 0.0892 0.038 Uiso calc 1
H H15B 0.5938 0.1679 0.0567 0.038 Uiso calc 1
H H15C 0.6151 0.1399 0.1445 0.038 Uiso calc 1
B B1 0.29633(14) -0.00569(13) 0.41254(14) 0.0131(5) Uani d 1
C C16 0.33345(12) 0.05140(12) 0.48320(13) 0.0135(4) Uani d 1
C C17 0.34030(14) 0.03221(13) 0.56111(13) 0.0189(5) Uani d 1
H H17 0.3211 -0.0156 0.5746 0.023 Uiso calc 1
C C18 0.37429(15) 0.08026(13) 0.62042(13) 0.0214(5) Uani d 1
H H18 0.3786 0.0645 0.6729 0.026 Uiso calc 1
C C19 0.40168(14) 0.15091(13) 0.60279(13) 0.0187(5) Uani d 1
H H19 0.4238 0.1844 0.6428 0.022 Uiso calc 1
C C20 0.39638(14) 0.17187(13) 0.52606(13) 0.0204(5) Uani d 1
H H20 0.4155 0.2199 0.5130 0.024 Uiso calc 1
C C21 0.36316(14) 0.12288(13) 0.46788(13) 0.0190(5) Uani d 1
H H21 0.3605 0.1385 0.4155 0.023 Uiso calc 1
C C22 0.24858(13) 0.04641(12) 0.34214(13) 0.0143(4) Uani d 1
C C23 0.19759(13) 0.10448(12) 0.35885(14) 0.0173(4) Uani d 1
H H23 0.1922 0.1133 0.4114 0.021 Uiso calc 1
C C24 0.15475(14) 0.14951(13) 0.30210(14) 0.0200(5) Uani d 1
H H24 0.1208 0.1877 0.3162 0.024 Uiso calc 1
C C25 0.16175(13) 0.13849(13) 0.22473(14) 0.0203(5) Uani d 1
H H25 0.1324 0.1687 0.1856 0.024 Uiso calc 1
C C26 0.21206(14) 0.08288(14) 0.20540(13) 0.0190(5) Uani d 1
H H26 0.2178 0.0751 0.1528 0.023 Uiso calc 1
C C27 0.25439(13) 0.03814(12) 0.26329(13) 0.0156(4) Uani d 1
H H27 0.2886 0.0004 0.2486 0.019 Uiso calc 1
C C28 0.23664(13) -0.06677(12) 0.44542(12) 0.0142(4) Uani d 1
C C29 0.15612(13) -0.05335(13) 0.44582(13) 0.0177(5) Uani d 1
H H29 0.1340 -0.0074 0.4241 0.021 Uiso calc 1
C C30 0.10721(14) -0.10448(14) 0.47665(14) 0.0210(5) Uani d 1
H H30 0.0531 -0.0929 0.4757 0.025 Uiso calc 1
C C31 0.13767(14) -0.17220(14) 0.50867(13) 0.0197(5) Uani d 1
H H31 0.1047 -0.2075 0.5293 0.024 Uiso calc 1
C C32 0.21682(14) -0.18749(13) 0.50998(13) 0.0182(5) Uani d 1
H H32 0.2386 -0.2333 0.5322 0.022 Uiso calc 1
C C33 0.26451(14) -0.13592(12) 0.47879(12) 0.0159(4) Uani d 1
H H33 0.3185 -0.1480 0.4801 0.019 Uiso calc 1
C C34 0.36745(13) -0.05447(12) 0.38311(12) 0.0134(4) Uani d 1
C C35 0.34968(13) -0.11383(13) 0.32968(13) 0.0151(4) Uani d 1
H H35 0.2960 -0.1231 0.3096 0.018 Uiso calc 1
C C36 0.40666(13) -0.15960(12) 0.30481(12) 0.0157(4) Uani d 1
H H36 0.3917 -0.1991 0.2686 0.019 Uiso calc 1
C C37 0.48566(13) -0.14740(13) 0.33310(13) 0.0187(5) Uani d 1
H H37 0.5251 -0.1780 0.3160 0.022 Uiso calc 1
C C38 0.50604(14) -0.09022(14) 0.38638(14) 0.0204(5) Uani d 1
H H38 0.5598 -0.0815 0.4064 0.025 Uiso calc 1
C C39 0.44791(13) -0.04539(13) 0.41076(13) 0.0169(4) Uani d 1
H H39 0.4634 -0.0068 0.4479 0.020 Uiso calc 1
B B2 0.80503(15) 0.00432(14) 0.52652(14) 0.0128(4) Uani d 1
C C40 0.73194(13) 0.05104(12) 0.55564(11) 0.0134(4) Uani d 1
C C41 0.65402(13) 0.02539(13) 0.54487(13) 0.0168(4) Uani d 1
H H41 0.6413 -0.0197 0.5160 0.020 Uiso calc 1
C C42 0.59422(14) 0.06346(15) 0.57499(13) 0.0217(5) Uani d 1
H H42 0.5422 0.0438 0.5669 0.026 Uiso calc 1
C C43 0.61052(14) 0.12989(14) 0.61668(13) 0.0212(5) Uani d 1
H H43 0.5701 0.1561 0.6372 0.025 Uiso calc 1
C C44 0.68678(14) 0.15728(13) 0.62787(13) 0.0178(5) Uani d 1
H H44 0.6988 0.2030 0.6557 0.021 Uiso calc 1
C C45 0.74583(13) 0.11816(13) 0.59849(12) 0.0157(4) Uani d 1
H H45 0.7979 0.1377 0.6078 0.019 Uiso calc 1
C C46 0.86800(13) 0.06551(12) 0.49821(12) 0.0138(4) Uani d 1
C C47 0.84134(13) 0.13320(13) 0.45996(12) 0.0160(4) Uani d 1
H H47 0.7866 0.1440 0.4528 0.019 Uiso calc 1
C C48 0.89142(14) 0.18477(13) 0.43229(13) 0.0185(5) Uani d 1
H H48 0.8706 0.2297 0.4072 0.022 Uiso calc 1
C C49 0.97173(15) 0.17088(14) 0.44126(14) 0.0206(5) Uani d 1
H H49 1.0063 0.2057 0.4221 0.025 Uiso calc 1
C C50 1.00057(14) 0.10506(14) 0.47875(14) 0.0214(5) Uani d 1
H H50 1.0553 0.0945 0.4854 0.026 Uiso calc 1
C C51 0.94928(13) 0.05445(13) 0.50663(13) 0.0174(4) Uani d 1
H H51 0.9707 0.0102 0.5327 0.021 Uiso calc 1
C C52 0.76945(12) -0.04893(13) 0.45171(12) 0.0141(4) Uani d 1
C C53 0.73887(13) -0.01733(13) 0.37920(12) 0.0165(4) Uani d 1
H H53 0.7429 0.0358 0.3723 0.020 Uiso calc 1
C C54 0.70306(13) -0.06078(14) 0.31746(13) 0.0187(5) Uani d 1
H H54 0.6831 -0.0371 0.2697 0.022 Uiso calc 1
C C55 0.69626(13) -0.13857(14) 0.32521(13) 0.0195(5) Uani d 1
H H55 0.6709 -0.1683 0.2834 0.023 Uiso calc 1
C C56 0.72690(14) -0.17218(13) 0.39466(13) 0.0188(5) Uani d 1
H H56 0.7237 -0.2255 0.4005 0.023 Uiso calc 1
C C57 0.76263(13) -0.12778(13) 0.45626(13) 0.0165(4) Uani d 1
H H57 0.7833 -0.1522 0.5034 0.020 Uiso calc 1
C C58 0.84769(12) -0.04918(12) 0.59834(13) 0.0133(4) Uani d 1
C C59 0.90731(13) -0.10152(13) 0.58859(14) 0.0171(4) Uani d 1
H H59 0.9228 -0.1061 0.5389 0.021 Uiso calc 1
C C60 0.94459(13) -0.14677(13) 0.64832(14) 0.0195(5) Uani d 1
H H60 0.9848 -0.1809 0.6389 0.023 Uiso calc 1
C C61 0.92316(14) -0.14212(12) 0.72185(14) 0.0202(5) Uani d 1
H H61 0.9489 -0.1724 0.7630 0.024 Uiso calc 1
C C62 0.86401(14) -0.09282(13) 0.73399(13) 0.0192(5) Uani d 1
H H62 0.8482 -0.0895 0.7837 0.023 Uiso calc 1
C C63 0.82717(13) -0.04758(12) 0.67306(13) 0.0151(4) Uani d 1
H H63 0.7864 -0.0143 0.6828 0.018 Uiso calc 1

loop_
_atom_site_aniso_label
_atom_site_aniso_U_11
_atom_site_aniso_U_22
_atom_site_aniso_U_33
_atom_site_aniso_U_12
_atom_site_aniso_U_13
_atom_site_aniso_U_23
N1 0.0133(8) 0.0109(8) 0.0181(9) 0.0019(7) 0.0032(7) -0.0004(7)
N2 0.0132(9) 0.0157(9) 0.0196(9) 0.0029(7) 0.0056(7) 0.0028(7)
N3 0.0143(9) 0.0160(9) 0.0187(9) -0.0027(7) -0.0005(7) 0.0019(7)
N4 0.0214(10) 0.0139(9) 0.0207(10) 0.0006(7) 0.0022(8) 0.0039(7)
N5 0.0113(8) 0.0114(8) 0.0148(8) 0.0014(7) 0.0012(7) 0.0012(7)
N6 0.0162(9) 0.0182(9) 0.0173(9) 0.0019(7) 0.0015(7) -0.0021(7)
C1 0.0131(10) 0.0132(10) 0.0134(10) 0.0012(8) -0.0003(8) -0.0013(8)
C2 0.0234(12) 0.0217(12) 0.0223(12) 0.0010(9) 0.0115(10) 0.0040(9)
C3 0.0144(11) 0.0249(12) 0.0337(13) 0.0080(9) 0.0056(9) 0.0059(10)
C4 0.0251(12) 0.0089(10) 0.0277(12) 0.0014(9) 0.0067(10) -0.0007(9)
C5 0.0194(11) 0.0149(10) 0.0200(11) -0.0027(8) 0.0067(9) 0.0018(8)
C6 0.0144(10) 0.0137(10) 0.0151(10) 0.0005(8) 0.0046(8) 0.0006(8)
C7 0.0198(12) 0.0272(13) 0.0287(12) -0.0119(10) -0.0005(10) 0.0024(10)
C8 0.0184(11) 0.0228(12) 0.0164(11) -0.0007(9) -0.0018(9) 0.0051(9)
C9 0.0275(13) 0.0219(12) 0.0224(12) 0.0030(10) 0.0014(10) 0.0095(9)
C10 0.0381(15) 0.0126(11) 0.0346(14) -0.0021(10) 0.0053(11) 0.0016(10)
C11 0.0111(10) 0.0161(11) 0.0169(10) 0.0007(8) -0.0013(8) -0.0001(8)
C12 0.0143(10) 0.0204(11) 0.0209(11) 0.0062(8) 0.0006(8) 0.0007(9)
C13 0.0146(10) 0.0191(11) 0.0222(11) 0.0027(8) 0.0028(9) -0.0009(9)
C14 0.0238(12) 0.0250(12) 0.0203(11) 0.0043(10) 0.0067(9) -0.0008(9)
C15 0.0259(13) 0.0240(12) 0.0263(12) -0.0019(10) 0.0074(10) -0.0071(10)
B1 0.0155(12) 0.0106(11) 0.0130(11) -0.0014(9) 0.0015(9) 0.0010(9)
C16 0.0121(10) 0.0123(10) 0.0164(10) 0.0017(8) 0.0031(8) -0.0006(8)
C17 0.0255(12) 0.0142(10) 0.0173(11) -0.0049(9) 0.0040(9) 0.0006(9)
C18 0.0300(13) 0.0219(12) 0.0127(10) -0.0053(10) 0.0042(9) 0.0001(9)
C19 0.0199(11) 0.0189(11) 0.0179(11) -0.0038(9) 0.0042(9) -0.0071(9)
C20 0.0240(12) 0.0149(11) 0.0226(12) -0.0072(9) 0.0043(9) 0.0003(9)
C21 0.0240(12) 0.0186(11) 0.0144(10) -0.0044(9) 0.0033(9) 0.0009(8)
C22 0.0147(10) 0.0114(10) 0.0166(10) -0.0042(8) 0.0020(8) 0.0009(8)
C23 0.0198(11) 0.0118(10) 0.0201(11) -0.0026(8) 0.0022(9) -0.0005(8)
C24 0.0179(11) 0.0123(11) 0.0291(12) -0.0011(9) 0.0010(9) 0.0012(9)
C25 0.0167(11) 0.0171(11) 0.0249(12) -0.0049(9) -0.0041(9) 0.0096(9)
C26 0.0188(11) 0.0226(12) 0.0154(10) -0.0057(9) 0.0017(8) 0.0039(9)
C27 0.0148(10) 0.0142(10) 0.0177(11) -0.0029(8) 0.0025(8) 0.0009(8)
C28 0.0180(11) 0.0131(10) 0.0114(10) -0.0012(8) 0.0015(8) -0.0017(8)
C29 0.0208(11) 0.0148(11) 0.0181(11) 0.0002(9) 0.0050(9) -0.0002(8)
C30 0.0175(11) 0.0241(12) 0.0227(12) -0.0019(9) 0.0077(9) -0.0034(9)
C31 0.0270(12) 0.0188(11) 0.0145(10) -0.0087(9) 0.0067(9) -0.0014(9)
C32 0.0278(12) 0.0136(11) 0.0135(10) -0.0019(9) 0.0043(9) 0.0003(8)
C33 0.0185(11) 0.0141(11) 0.0152(10) -0.0005(8) 0.0030(8) 0.0003(8)
C34 0.0161(10) 0.0120(10) 0.0122(10) -0.0005(8) 0.0027(8) 0.0034(8)
C35 0.0149(10) 0.0154(11) 0.0149(10) -0.0023(8) 0.0020(8) 0.0017(8)
C36 0.0222(11) 0.0127(10) 0.0125(10) 0.0002(8) 0.0040(8) 0.0018(8)
C37 0.0194(11) 0.0186(11) 0.0196(11) 0.0039(9) 0.0077(9) 0.0042(9)
C38 0.0143(10) 0.0250(12) 0.0221(11) -0.0005(9) 0.0029(8) 0.0029(9)
C39 0.0185(11) 0.0170(11) 0.0151(10) -0.0028(8) 0.0023(8) -0.0008(8)
B2 0.0141(11) 0.0102(11) 0.0140(11) -0.0010(9) 0.0019(9) 0.0002(9)
C40 0.0169(10) 0.0146(10) 0.0083(9) 0.0010(8) 0.0014(8) 0.0033(8)
C41 0.0165(11) 0.0192(11) 0.0140(10) 0.0006(9) 0.0005(8) -0.0011(8)
C42 0.0144(11) 0.0321(13) 0.0186(11) 0.0000(9) 0.0020(9) -0.0005(10)
C43 0.0204(12) 0.0287(13) 0.0154(11) 0.0097(10) 0.0053(9) 0.0022(9)
C44 0.0260(12) 0.0152(11) 0.0126(10) 0.0039(9) 0.0045(9) 0.0001(8)
C45 0.0183(11) 0.0149(11) 0.0143(10) -0.0014(8) 0.0042(8) 0.0013(8)
C46 0.0163(10) 0.0124(10) 0.0128(10) -0.0012(8) 0.0023(8) -0.0028(8)
C47 0.0176(11) 0.0165(11) 0.0137(10) -0.0002(8) 0.0024(8) -0.0009(8)
C48 0.0267(12) 0.0158(11) 0.0128(10) -0.0023(9) 0.0022(9) 0.0008(8)
C49 0.0240(12) 0.0208(12) 0.0185(11) -0.0080(9) 0.0082(9) -0.0012(9)
C50 0.0172(11) 0.0218(12) 0.0262(12) -0.0030(9) 0.0062(9) -0.0020(10)
C51 0.0183(11) 0.0140(10) 0.0199(11) 0.0008(8) 0.0032(9) 0.0004(8)
C52 0.0116(10) 0.0172(11) 0.0145(10) -0.0017(8) 0.0046(8) -0.0016(8)
C53 0.0143(10) 0.0190(11) 0.0167(11) 0.0006(8) 0.0038(8) 0.0006(9)
C54 0.0143(10) 0.0290(13) 0.0128(10) 0.0013(9) 0.0025(8) -0.0011(9)
C55 0.0151(11) 0.0294(13) 0.0152(10) -0.0055(9) 0.0059(8) -0.0080(9)
C56 0.0207(11) 0.0181(11) 0.0189(11) -0.0063(9) 0.0070(9) -0.0044(9)
C57 0.0187(11) 0.0169(11) 0.0143(10) -0.0029(8) 0.0041(8) 0.0007(8)
C58 0.0138(10) 0.0089(10) 0.0167(10) -0.0043(8) 0.0003(8) -0.0007(8)
C59 0.0169(11) 0.0145(11) 0.0198(11) -0.0028(9) 0.0020(9) -0.0022(9)
C60 0.0159(11) 0.0091(10) 0.0319(13) -0.0014(8) -0.0013(9) -0.0003(9)
C61 0.0227(12) 0.0112(10) 0.0235(12) -0.0068(9) -0.0072(9) 0.0056(9)
C62 0.0246(12) 0.0165(11) 0.0156(10) -0.0087(9) -0.0004(9) 0.0026(9)
C63 0.0157(10) 0.0129(10) 0.0157(10) -0.0045(8) -0.0004(8) 0.0003(8)

loop_
_atom_type_symbol
_atom_type_description
_atom_type_scat_dispersion_real
_atom_type_scat_dispersion_imag
_atom_type_scat_source
C C 0.0033 0.0016 'International Tables Vol C Tables 4.2.6.8 and 6.1.1.4'
N N 0.0061 0.0033 'International Tables Vol C Tables 4.2.6.8 and 6.1.1.4'
B B 0.0013 0.0007 'International Tables Vol C Tables 4.2.6.8 and 6.1.1.4'
H H 0.0000 0.0000 'International Tables Vol C Tables 4.2.6.8 and 6.1.1.4'

loop_
_geom_angle_atom_site_label_1
_geom_angle_atom_site_label_2
_geom_angle_atom_site_label_3
_geom_angle
C1 N1 C5 124.12(18)
C1 N1 C4 122.54(18)
C5 N1 C4 113.31(18)
C1 N2 C2 123.16(19)
C1 N2 C3 122.49(19)
C2 N2 C3 114.24(19)
C6 N3 C8 123.28(18)
C6 N3 C7 121.89(19)
C8 N3 C7 114.71(18)
C6 N4 C9 124.90(19)
C6 N4 C10 121.67(19)
C9 N4 C10 113.42(19)
C6 N5 C1 117.51(17)
C6 N5 C11 123.16(17)
C1 N5 C11 118.92(17)
C13 N6 C15 111.06(18)
C13 N6 C14 108.72(18)
C15 N6 C14 109.52(18)
N1 C1 N2 121.87(19)
N1 C1 N5 119.87(19)
N2 C1 N5 118.26(19)
N2 C2 H2A 109.5
N2 C2 H2B 109.5
H2A C2 H2B 109.5
N2 C2 H2C 109.5
H2A C2 H2C 109.5
H2B C2 H2C 109.5
N2 C3 H3A 109.5
N2 C3 H3B 109.5
H3A C3 H3B 109.5
N2 C3 H3C 109.5
H3A C3 H3C 109.5
H3B C3 H3C 109.5
N1 C4 H4A 109.5
N1 C4 H4B 109.5
H4A C4 H4B 109.5
N1 C4 H4C 109.5
H4A C4 H4C 109.5
H4B C4 H4C 109.5
N1 C5 H5A 109.5
N1 C5 H5B 109.5
H5A C5 H5B 109.5
N1 C5 H5C 109.5
H5A C5 H5C 109.5
H5B C5 H5C 109.5
N3 C6 N4 120.8(2)
N3 C6 N5 118.24(19)
N4 C6 N5 120.99(19)
N3 C7 H7A 109.5
N3 C7 H7B 109.5
H7A C7 H7B 109.5
N3 C7 H7C 109.5
H7A C7 H7C 109.5
H7B C7 H7C 109.5
N3 C8 H8A 109.5
N3 C8 H8B 109.5
H8A C8 H8B 109.5
N3 C8 H8C 109.5
H8A C8 H8C 109.5
H8B C8 H8C 109.5
N4 C9 H9A 109.5
N4 C9 H9B 109.5
H9A C9 H9B 109.5
N4 C9 H9C 109.5
H9A C9 H9C 109.5
H9B C9 H9C 109.5
N4 C10 H10A 109.5
N4 C10 H10B 109.5
H10A C10 H10B 109.5
N4 C10 H10C 109.5
H10A C10 H10C 109.5
H10B C10 H10C 109.5
N5 C11 C12 117.10(18)
N5 C11 H11A 108.0
C12 C11 H11A 108.0
N5 C11 H11B 108.0
C12 C11 H11B 108.0
H11A C11 H11B 107.3
C11 C12 C13 117.00(19)
C11 C12 H12A 108.0
C13 C12 H12A 108.0
C11 C12 H12B 108.0
C13 C12 H12B 108.0
H12A C12 H12B 107.3
N6 C13 C12 114.50(19)
N6 C13 H13A 108.6
C12 C13 H13A 108.6
N6 C13 H13B 108.6
C12 C13 H13B 108.6
H13A C13 H13B 107.6
N6 C14 H14A 109.5
N6 C14 H14B 109.5
H14A C14 H14B 109.5
N6 C14 H14C 109.5
H14A C14 H14C 109.5
H14B C14 H14C 109.5
N6 C15 H15A 109.5
N6 C15 H15B 109.5
H15A C15 H15B 109.5
N6 C15 H15C 109.5
H15A C15 H15C 109.5
H15B C15 H15C 109.5
C34 B1 C16 109.53(18)
C34 B1 C28 107.35(17)
C16 B1 C28 109.26(18)
C34 B1 C22 111.64(18)
C16 B1 C22 108.03(17)
C28 B1 C22 111.00(18)
C17 C16 C21 115.3(2)
C17 C16 B1 123.41(19)
C21 C16 B1 121.27(19)
C16 C17 C18 122.8(2)
C16 C17 H17 118.6
C18 C17 H17 118.6
C19 C18 C17 120.0(2)
C19 C18 H18 120.0
C17 C18 H18 120.0
C20 C19 C18 118.9(2)
C20 C19 H19 120.6
C18 C19 H19 120.6
C19 C20 C21 120.2(2)
C19 C20 H20 119.9
C21 C20 H20 119.9
C20 C21 C16 122.8(2)
C20 C21 H21 118.6
C16 C21 H21 118.6
C27 C22 C23 114.8(2)
C27 C22 B1 124.9(2)
C23 C22 B1 120.40(19)
C24 C23 C22 123.2(2)
C24 C23 H23 118.4
C22 C23 H23 118.4
C25 C24 C23 119.9(2)
C25 C24 H24 120.0
C23 C24 H24 120.0
C26 C25 C24 119.1(2)
C26 C25 H25 120.4
C24 C25 H25 120.4
C25 C26 C27 120.0(2)
C25 C26 H26 120.0
C27 C26 H26 120.0
C26 C27 C22 123.0(2)
C26 C27 H27 118.5
C22 C27 H27 118.5
C29 C28 C33 114.7(2)
C29 C28 B1 123.8(2)
C33 C28 B1 121.42(19)
C30 C29 C28 123.0(2)
C30 C29 H29 118.5
C28 C29 H29 118.5
C31 C30 C29 120.0(2)
C31 C30 H30 120.0
C29 C30 H30 120.0
C32 C31 C30 119.0(2)
C32 C31 H31 120.5
C30 C31 H31 120.5
C31 C32 C33 120.2(2)
C31 C32 H32 119.9
C33 C32 H32 119.9
C32 C33 C28 123.2(2)
C32 C33 H33 118.4
C28 C33 H33 118.4
C39 C34 C35 114.7(2)
C39 C34 B1 125.07(19)
C35 C34 B1 120.16(19)
C36 C35 C34 123.3(2)
C36 C35 H35 118.4
C34 C35 H35 118.4
C37 C36 C35 119.7(2)
C37 C36 H36 120.1
C35 C36 H36 120.1
C38 C37 C36 119.1(2)
C38 C37 H37 120.4
C36 C37 H37 120.4
C37 C38 C39 120.1(2)
C37 C38 H38 119.9
C39 C38 H38 119.9
C38 C39 C34 123.1(2)
C38 C39 H39 118.5
C34 C39 H39 118.5
C40 B2 C52 108.77(18)
C40 B2 C58 108.87(18)
C52 B2 C58 110.12(17)
C40 B2 C46 109.23(17)
C52 B2 C46 108.39(17)
C58 B2 C46 111.42(18)
C41 C40 C45 115.3(2)
C41 C40 B2 123.78(19)
C45 C40 B2 120.80(19)
C42 C41 C40 122.5(2)
C42 C41 H41 118.7
C40 C41 H41 118.7
C43 C42 C41 120.2(2)
C43 C42 H42 119.9
C41 C42 H42 119.9
C44 C43 C42 118.8(2)
C44 C43 H43 120.6
C42 C43 H43 120.6
C43 C44 C45 120.3(2)
C43 C44 H44 119.9
C45 C44 H44 119.9
C44 C45 C40 122.9(2)
C44 C45 H45 118.6
C40 C45 H45 118.6
C51 C46 C47 114.6(2)
C51 C46 B2 124.47(19)
C47 C46 B2 120.90(19)
C48 C47 C46 123.1(2)
C48 C47 H47 118.5
C46 C47 H47 118.5
C49 C48 C47 120.2(2)
C49 C48 H48 119.9
C47 C48 H48 119.9
C48 C49 C50 118.6(2)
C48 C49 H49 120.7
C50 C49 H49 120.7
C49 C50 C51 120.1(2)
C49 C50 H50 119.9
C51 C50 H50 119.9
C50 C51 C46 123.3(2)
C50 C51 H51 118.3
C46 C51 H51 118.3
C57 C52 C53 114.92(19)
C57 C52 B2 123.07(19)
C53 C52 B2 121.89(19)
C54 C53 C52 122.6(2)
C54 C53 H53 118.7
C52 C53 H53 118.7
C55 C54 C53 120.3(2)
C55 C54 H54 119.8
C53 C54 H54 119.8
C56 C55 C54 119.0(2)
C56 C55 H55 120.5
C54 C55 H55 120.5
C55 C56 C57 120.0(2)
C55 C56 H56 120.0
C57 C56 H56 120.0
C56 C57 C52 123.1(2)
C56 C57 H57 118.5
C52 C57 H57 118.5
C63 C58 C59 114.6(2)
C63 C58 B2 123.37(19)
C59 C58 B2 122.0(2)
C60 C59 C58 123.1(2)
C60 C59 H59 118.4
C58 C59 H59 118.4
C59 C60 C61 120.1(2)
C59 C60 H60 119.9
C61 C60 H60 119.9
C62 C61 C60 118.9(2)
C62 C61 H61 120.5
C60 C61 H61 120.5
C61 C62 C63 120.1(2)
C61 C62 H62 120.0
C63 C62 H62 120.0
C62 C63 C58 123.1(2)
C62 C63 H63 118.5
C58 C63 H63 118.5

loop_
_geom_bond_atom_site_label_1
_geom_bond_atom_site_label_2
_geom_bond_distance
N1 C1 1.319(3)
N1 C5 1.465(3)
N1 C4 1.472(3)
N2 C1 1.332(3)
N2 C2 1.466(3)
N2 C3 1.469(3)
N3 C6 1.332(3)
N3 C8 1.468(3)
N3 C7 1.473(3)
N4 C6 1.333(3)
N4 C9 1.471(3)
N4 C10 1.475(3)
N5 C6 1.388(3)
N5 C1 1.407(3)
N5 C11 1.506(3)
N6 C13 1.465(3)
N6 C15 1.466(3)
N6 C14 1.473(3)
C2 H2A 0.9800
C2 H2B 0.9800
C2 H2C 0.9800
C3 H3A 0.9800
C3 H3B 0.9800
C3 H3C 0.9800
C4 H4A 0.9800
C4 H4B 0.9800
C4 H4C 0.9800
C5 H5A 0.9800
C5 H5B 0.9800
C5 H5C 0.9800
C7 H7A 0.9800
C7 H7B 0.9800
C7 H7C 0.9800
C8 H8A 0.9800
C8 H8B 0.9800
C8 H8C 0.9800
C9 H9A 0.9800
C9 H9B 0.9800
C9 H9C 0.9800
C10 H10A 0.9800
C10 H10B 0.9800
C10 H10C 0.9800
C11 C12 1.525(3)
C11 H11A 0.9900
C11 H11B 0.9900
C12 C13 1.529(3)
C12 H12A 0.9900
C12 H12B 0.9900
C13 H13A 0.9900
C13 H13B 0.9900
C14 H14A 0.9800
C14 H14B 0.9800
C14 H14C 0.9800
C15 H15A 0.9800
C15 H15B 0.9800
C15 H15C 0.9800
B1 C34 1.641(3)
B1 C16 1.646(3)
B1 C28 1.651(3)
B1 C22 1.651(3)
C16 C17 1.390(3)
C16 C21 1.403(3)
C17 C18 1.397(3)
C17 H17 0.9500
C18 C19 1.385(3)
C18 H18 0.9500
C19 C20 1.381(3)
C19 H19 0.9500
C20 C21 1.390(3)
C20 H20 0.9500
C21 H21 0.9500
C22 C27 1.404(3)
C22 C23 1.409(3)
C23 C24 1.392(3)
C23 H23 0.9500
C24 C25 1.389(4)
C24 H24 0.9500
C25 C26 1.384(4)
C25 H25 0.9500
C26 C27 1.398(3)
C26 H26 0.9500
C27 H27 0.9500
C28 C29 1.406(3)
C28 C33 1.406(3)
C29 C30 1.397(3)
C29 H29 0.9500
C30 C31 1.389(3)
C30 H30 0.9500
C31 C32 1.384(3)
C31 H31 0.9500
C32 C33 1.391(3)
C32 H32 0.9500
C33 H33 0.9500
C34 C39 1.404(3)
C34 C35 1.406(3)
C35 C36 1.390(3)
C35 H35 0.9500
C36 C37 1.390(3)
C36 H36 0.9500
C37 C38 1.382(3)
C37 H37 0.9500
C38 C39 1.392(3)
C38 H38 0.9500
C39 H39 0.9500
B2 C40 1.648(3)
B2 C52 1.651(3)
B2 C58 1.651(3)
B2 C46 1.658(3)
C40 C41 1.400(3)
C40 C45 1.403(3)
C41 C42 1.397(3)
C41 H41 0.9500
C42 C43 1.387(3)
C42 H42 0.9500
C43 C44 1.384(3)
C43 H43 0.9500
C44 C45 1.390(3)
C44 H44 0.9500
C45 H45 0.9500
C46 C51 1.397(3)
C46 C47 1.412(3)
C47 C48 1.390(3)
C47 H47 0.9500
C48 C49 1.388(4)
C48 H48 0.9500
C49 C50 1.389(4)
C49 H49 0.9500
C50 C51 1.395(3)
C50 H50 0.9500
C51 H51 0.9500
C52 C57 1.401(3)
C52 C53 1.411(3)
C53 C54 1.389(3)
C53 H53 0.9500
C54 C55 1.387(3)
C54 H54 0.9500
C55 C56 1.381(3)
C55 H55 0.9500
C56 C57 1.397(3)
C56 H56 0.9500
C57 H57 0.9500
C58 C63 1.404(3)
C58 C59 1.410(3)
C59 C60 1.391(3)
C59 H59 0.9500
C60 C61 1.392(4)
C60 H60 0.9500
C61 C62 1.380(4)
C61 H61 0.9500
C62 C63 1.403(3)
C62 H62 0.9500
C63 H63 0.9500

loop_
_geom_hbond_atom_site_label_D
_geom_hbond_atom_site_label_H
_geom_hbond_atom_site_label_A
_geom_hbond_site_symmetry_A
_geom_hbond_distance_DH
_geom_hbond_distance_HA
_geom_hbond_distance_DA
_geom_hbond_angle_DHA
_geom_hbond_publ_flag
C4 H4B Cg1 1 0.98 2.63 3.597(2) 171 y
C4 H4A Cg3 1 0.98 2.64 3.580(2) 161 y
C11 H11A Cg2 1 0.99 2.94 3.500(2) 117 y
C13 H13B Cg3 1 0.99 2.97 3.950(2) 170 y

loop_
_geom_torsion_atom_site_label_1
_geom_torsion_atom_site_label_2
_geom_torsion_atom_site_label_3
_geom_torsion_atom_site_label_4
_geom_torsion
C5 N1 C1 N2 -154.0(2)
C4 N1 C1 N2 24.1(3)
C5 N1 C1 N5 26.5(3)
C4 N1 C1 N5 -155.43(19)
C2 N2 C1 N1 -149.4(2)
C3 N2 C1 N1 34.7(3)
C2 N2 C1 N5 30.1(3)
C3 N2 C1 N5 -145.8(2)
C6 N5 C1 N1 -138.3(2)
C11 N5 C1 N1 48.8(3)
C6 N5 C1 N2 42.1(3)
C11 N5 C1 N2 -130.7(2)
C8 N3 C6 N4 -147.8(2)
C7 N3 C6 N4 36.5(3)
C8 N3 C6 N5 30.7(3)
C7 N3 C6 N5 -145.0(2)
C9 N4 C6 N3 -151.7(2)
C10 N4 C6 N3 27.8(3)
C9 N4 C6 N5 29.8(3)
C10 N4 C6 N5 -150.7(2)
C1 N5 C6 N3 42.4(3)
C11 N5 C6 N3 -145.0(2)
C1 N5 C6 N4 -139.1(2)
C11 N5 C6 N4 33.5(3)
C6 N5 C11 C12 43.4(3)
C1 N5 C11 C12 -144.2(2)
N5 C11 C12 C13 78.9(3)
C15 N6 C13 C12 -71.4(2)
C14 N6 C13 C12 168.05(19)
C11 C12 C13 N6 -72.2(3)
C34 B1 C16 C17 -92.8(2)
C28 B1 C16 C17 24.5(3)
C22 B1 C16 C17 145.4(2)
C34 B1 C16 C21 84.9(2)
C28 B1 C16 C21 -157.7(2)
C22 B1 C16 C21 -36.9(3)
C21 C16 C17 C18 0.0(3)
B1 C16 C17 C18 177.8(2)
C16 C17 C18 C19 1.1(4)
C17 C18 C19 C20 -1.5(4)
C18 C19 C20 C21 0.7(4)
C19 C20 C21 C16 0.4(4)
C17 C16 C21 C20 -0.7(3)
B1 C16 C21 C20 -178.6(2)
C34 B1 C22 C27 13.9(3)
C16 B1 C22 C27 134.4(2)
C28 B1 C22 C27 -105.9(2)
C34 B1 C22 C23 -165.91(19)
C16 B1 C22 C23 -45.4(3)
C28 B1 C22 C23 74.3(2)
C27 C22 C23 C24 1.3(3)
B1 C22 C23 C24 -178.9(2)
C22 C23 C24 C25 -0.5(3)
C23 C24 C25 C26 -0.5(3)
C24 C25 C26 C27 0.7(3)
C25 C26 C27 C22 0.1(3)
C23 C22 C27 C26 -1.1(3)
B1 C22 C27 C26 179.1(2)
C34 B1 C28 C29 -152.8(2)
C16 B1 C28 C29 88.5(2)
C22 B1 C28 C29 -30.5(3)
C34 B1 C28 C33 30.1(3)
C16 B1 C28 C33 -88.6(2)
C22 B1 C28 C33 152.4(2)
C33 C28 C29 C30 -0.2(3)
B1 C28 C29 C30 -177.4(2)
C28 C29 C30 C31 -0.1(3)
C29 C30 C31 C32 0.6(3)
C30 C31 C32 C33 -0.7(3)
C31 C32 C33 C28 0.5(3)
C29 C28 C33 C32 0.0(3)
B1 C28 C33 C32 177.3(2)
C16 B1 C34 C39 -3.6(3)
C28 B1 C34 C39 -122.2(2)
C22 B1 C34 C39 116.0(2)
C16 B1 C34 C35 172.12(19)
C28 B1 C34 C35 53.6(3)
C22 B1 C34 C35 -68.3(2)
C39 C34 C35 C36 -0.9(3)
B1 C34 C35 C36 -177.11(19)
C34 C35 C36 C37 -0.1(3)
C35 C36 C37 C38 0.7(3)
C36 C37 C38 C39 -0.4(3)
C37 C38 C39 C34 -0.7(3)
C35 C34 C39 C38 1.3(3)
B1 C34 C39 C38 177.3(2)
C52 B2 C40 C41 26.9(3)
C58 B2 C40 C41 -93.1(2)
C46 B2 C40 C41 145.0(2)
C52 B2 C40 C45 -157.59(19)
C58 B2 C40 C45 82.4(2)
C46 B2 C40 C45 -39.5(3)
C45 C40 C41 C42 -0.4(3)
B2 C40 C41 C42 175.3(2)
C40 C41 C42 C43 0.8(3)
C41 C42 C43 C44 -0.2(3)
C42 C43 C44 C45 -0.8(3)
C43 C44 C45 C40 1.2(3)
C41 C40 C45 C44 -0.6(3)
B2 C40 C45 C44 -176.4(2)
C40 B2 C46 C51 146.5(2)
C52 B2 C46 C51 -95.1(2)
C58 B2 C46 C51 26.2(3)
C40 B2 C46 C47 -36.0(3)
C52 B2 C46 C47 82.3(2)
C58 B2 C46 C47 -156.35(19)
C51 C46 C47 C48 0.4(3)
B2 C46 C47 C48 -177.3(2)
C46 C47 C48 C49 0.3(3)
C47 C48 C49 C50 -0.5(3)
C48 C49 C50 C51 -0.1(3)
C49 C50 C51 C46 0.8(4)
C47 C46 C51 C50 -1.0(3)
B2 C46 C51 C50 176.6(2)
C40 B2 C52 C57 -106.9(2)
C58 B2 C52 C57 12.3(3)
C46 B2 C52 C57 134.5(2)
C40 B2 C52 C53 69.0(3)
C58 B2 C52 C53 -171.79(19)
C46 B2 C52 C53 -49.7(3)
C57 C52 C53 C54 1.4(3)
B2 C52 C53 C54 -174.8(2)
C52 C53 C54 C55 -0.2(3)
C53 C54 C55 C56 -1.2(3)
C54 C55 C56 C57 1.3(3)
C55 C56 C57 C52 0.0(4)
C53 C52 C57 C56 -1.3(3)
B2 C52 C57 C56 174.8(2)
C40 B2 C58 C63 -5.3(3)
C52 B2 C58 C63 -124.4(2)
C46 B2 C58 C63 115.2(2)
C40 B2 C58 C59 173.59(19)
C52 B2 C58 C59 54.4(3)
C46 B2 C58 C59 -65.9(3)
C63 C58 C59 C60 -1.6(3)
B2 C58 C59 C60 179.4(2)
C58 C59 C60 C61 0.5(3)
C59 C60 C61 C62 0.8(3)
C60 C61 C62 C63 -0.9(3)
C61 C62 C63 C58 -0.3(3)
C59 C58 C63 C62 1.5(3)
B2 C58 C63 C62 -179.5(2)

_cod_database_fobs_code 2241407
